data_4341014
loop_
_publ_author_name
'Kulmaczewski, Rafal'
'Shepherd, Helena J.'
'Cespedes, Oscar'
'Halcrow, Malcolm A.'

_publ_section_title
;
 A homologous series of [Fe(H&#x2082;Bpz&#x2082;)&#x2082;(L)]
 spin-crossover complexes with annelated bipyridyl co-ligands.
;
_journal_issue 18
_journal_name_full 'Inorganic chemistry'
_journal_page_first 9809
_journal_page_last 9817
_journal_paper_doi 10.1021/ic501402q
_journal_volume 53
_journal_year 2014
_chemical_formula_moiety 'C30 H26 B2 Fe N12, 1.5[C7 H8]'
_chemical_formula_sum 'C40.5 H38 B2 Fe N12'
_chemical_formula_weight 770.30
_chemical_name_systematic
;
Bis[di(pyrazol-1-yl)dihydridoborate][dipyrido[3,2-a:2'3'-c]phenazine]-
iron(II) sesqui-toluene solvate
;
_space_group_IT_number 2
_symmetry_cell_setting triclinic
_symmetry_space_group_name_Hall '-P 1'
_symmetry_space_group_name_H-M 'P -1'
_atom_sites_solution_hydrogens geom
_atom_sites_solution_primary direct
_atom_sites_solution_secondary difmap
_audit_creation_method SHELXL-97
_cell_angle_alpha 83.605(5)
_cell_angle_beta 87.172(5)
_cell_angle_gamma 87.644(4)
_cell_formula_units_Z 2
_cell_length_a 10.1254(5)
_cell_length_b 11.3119(6)
_cell_length_c 16.5724(12)
_cell_measurement_reflns_used 2395
_cell_measurement_temperature 180(2)
_cell_measurement_theta_max 26.14
_cell_measurement_theta_min 3.05
_cell_volume 1882.84(19)
_computing_cell_refinement 'CrysAlisPro, Agilent Technologies'
_computing_data_collection 'CrysAlisPro, Agilent Technologies'
_computing_data_reduction 'CrysAlisPro, Agilent Technologies'
_computing_molecular_graphics 'XSEED (Barbour, 2001)'
_computing_publication_material 'local program'
_computing_structure_refinement 'SHELXL-97 (Sheldrick, 1997)'
_computing_structure_solution 'SHELXS-97 (Sheldrick, 1990)'
_diffrn_ambient_temperature 180(2)
_diffrn_detector_area_resol_mean 5.3095
_diffrn_measured_fraction_theta_full 0.992
_diffrn_measured_fraction_theta_max 0.992
_diffrn_measurement_device_type 'SuperNova, Dual, Cu at zero, Atlas'
_diffrn_measurement_method '\w scans'
_diffrn_radiation_monochromator mirror
_diffrn_radiation_source 'SuperNova (Mo) X-ray Source'
_diffrn_radiation_type MoK\a
_diffrn_radiation_wavelength 0.71073
_diffrn_reflns_av_R_equivalents 0.0612
_diffrn_reflns_av_sigmaI/netI 0.1161
_diffrn_reflns_limit_h_max 11
_diffrn_reflns_limit_h_min -12
_diffrn_reflns_limit_k_max 13
_diffrn_reflns_limit_k_min -13
_diffrn_reflns_limit_l_max 19
_diffrn_reflns_limit_l_min -17
_diffrn_reflns_number 12179
_diffrn_reflns_theta_full 25.03
_diffrn_reflns_theta_max 25.03
_diffrn_reflns_theta_min 2.76
_diffrn_standards_decay_% 0
_diffrn_standards_interval_count 0
_diffrn_standards_interval_time 0
_diffrn_standards_number 0
_exptl_absorpt_coefficient_mu 0.449
_exptl_absorpt_correction_T_max 1.000
_exptl_absorpt_correction_T_min 0.557
_exptl_absorpt_correction_type multi-scan
_exptl_absorpt_process_details
; 
CrysAlisPro, Agilent Technologies,
Version 1.171.36.24 (release 03-12-2012 CrysAlis171 .NET)
Empirical absorption correction using spherical harmonics,
 implemented in SCALE3 ABSPACK scaling algorithm.
;
_exptl_crystal_colour violet
_exptl_crystal_density_diffrn 1.359
_exptl_crystal_density_method 'not measured'
_exptl_crystal_description fragment
_exptl_crystal_F_000 802
_exptl_crystal_size_max 0.26
_exptl_crystal_size_mid 0.18
_exptl_crystal_size_min 0.15
_refine_diff_density_max 0.394
_refine_diff_density_min -0.335
_refine_diff_density_rms 0.074
_refine_ls_extinction_method none
_refine_ls_goodness_of_fit_ref 1.080
_refine_ls_hydrogen_treatment constr
_refine_ls_matrix_type full
_refine_ls_number_parameters 498
_refine_ls_number_reflns 6594
_refine_ls_number_restraints 0
_refine_ls_restrained_S_all 1.080
_refine_ls_R_factor_all 0.1220
_refine_ls_R_factor_gt 0.0707
_refine_ls_shift/su_max 0.000
_refine_ls_shift/su_mean 0.000
_refine_ls_structure_factor_coef Fsqd
_refine_ls_weighting_details 'calc w=1/[\s^2^(Fo^2^)+(0.0613P)^2^+0.0260P] where P=(Fo^2^+2Fc^2^)/3'
_refine_ls_weighting_scheme calc
_refine_ls_wR_factor_gt 0.1494
_refine_ls_wR_factor_ref 0.1780
_reflns_number_gt 4127
_reflns_number_total 6595
_reflns_threshold_expression >2sigma(I)
_cod_data_source_file ic501402q_si_005.cif
_cod_data_source_block rk35180
_cod_depositor_comments
;
The following automatic conversions were performed:

'_symmetry_cell_setting' value 'Triclinic' changed to 'triclinic'
according to
/home/saulius/struct/COD-crude-data--automatic-downloads/rss-feeds/ACS/lib/dictionaries/cif_core.dic
dictionary named 'cif_core.dic' version 2.4.2 from 2011-04-26.

Automatic conversion script
Id: cif_fix_values 2281 2013-09-26 08:29:07Z andrius 

 Adding full bibliography for 4340990--4341018.cif.
;
_cod_original_formula_sum 'C40.50 H38 B2 Fe N12'
_cod_database_code 4341014

loop_
_symmetry_equiv_pos_as_xyz
'x, y, z'
'-x, -y, -z'

loop_
_atom_site_label
_atom_site_type_symbol
_atom_site_fract_x
_atom_site_fract_y
_atom_site_fract_z
_atom_site_U_iso_or_equiv
_atom_site_adp_type
_atom_site_occupancy
_atom_site_symmetry_multiplicity
_atom_site_calc_flag
_atom_site_refinement_flags
Fe1 Fe 0.42139(6) 0.20570(5) 0.25532(4) 0.0300(2) Uani 1 1 d .
B2 B 0.4301(6) 0.4407(5) 0.3664(4) 0.0483(17) Uani 1 1 d .
H2A H 0.3373 0.4619 0.3532 0.058 Uiso 1 1 calc R
H2B H 0.4598 0.4993 0.4012 0.058 Uiso 1 1 calc R
N3 N 0.4382(4) 0.3145(3) 0.4130(2) 0.0405(10) Uani 1 1 d .
N4 N 0.4167(4) 0.2134(3) 0.3770(2) 0.0372(10) Uani 1 1 d .
C5 C 0.4182(5) 0.1243(4) 0.4369(3) 0.0452(13) Uani 1 1 d .
H5 H 0.4083 0.0432 0.4292 0.054 Uiso 1 1 calc R
C6 C 0.4359(6) 0.1643(5) 0.5116(3) 0.0582(16) Uani 1 1 d .
H6 H 0.4378 0.1192 0.5635 0.070 Uiso 1 1 calc R
C7 C 0.4501(5) 0.2836(5) 0.4929(3) 0.0511(15) Uani 1 1 d .
H7 H 0.4661 0.3375 0.5311 0.061 Uiso 1 1 calc R
N8 N 0.5171(4) 0.4462(3) 0.2879(3) 0.0411(10) Uani 1 1 d .
N9 N 0.5134(3) 0.3638(3) 0.2344(2) 0.0321(9) Uani 1 1 d .
C10 C 0.5966(5) 0.4022(4) 0.1724(3) 0.0457(13) Uani 1 1 d .
H10 H 0.6154 0.3611 0.1259 0.055 Uiso 1 1 calc R
C11 C 0.6511(5) 0.5069(5) 0.1838(4) 0.0532(15) Uani 1 1 d .
H11 H 0.7116 0.5524 0.1486 0.064 Uiso 1 1 calc R
C12 C 0.5980(5) 0.5312(4) 0.2579(4) 0.0491(15) Uani 1 1 d .
H12 H 0.6164 0.5988 0.2841 0.059 Uiso 1 1 calc R
B13 B 0.5319(6) -0.0741(5) 0.2212(4) 0.0494(16) Uani 1 1 d .
H13A H 0.5652 -0.1579 0.2290 0.059 Uiso 1 1 calc R
H13B H 0.5212 -0.0516 0.1624 0.059 Uiso 1 1 calc R
N14 N 0.6307(4) 0.0062(3) 0.2524(2) 0.0415(10) Uani 1 1 d .
N15 N 0.6024(4) 0.1236(3) 0.2613(2) 0.0346(9) Uani 1 1 d .
C16 C 0.7138(5) 0.1665(5) 0.2857(3) 0.0503(14) Uani 1 1 d .
H16 H 0.7237 0.2463 0.2965 0.060 Uiso 1 1 calc R
C17 C 0.8127(5) 0.0773(5) 0.2927(4) 0.0643(17) Uani 1 1 d .
H17 H 0.9004 0.0837 0.3091 0.077 Uiso 1 1 calc R
C18 C 0.7569(5) -0.0211(5) 0.2711(4) 0.0579(15) Uani 1 1 d .
H18 H 0.8000 -0.0970 0.2696 0.070 Uiso 1 1 calc R
N19 N 0.3981(4) -0.0615(3) 0.2674(3) 0.0445(11) Uani 1 1 d .
N20 N 0.3339(4) 0.0461(3) 0.2748(2) 0.0364(10) Uani 1 1 d .
C21 C 0.2144(5) 0.0202(5) 0.3080(3) 0.0531(15) Uani 1 1 d .
H21 H 0.1483 0.0781 0.3208 0.064 Uiso 1 1 calc R
C22 C 0.1986(6) -0.1014(5) 0.3215(4) 0.0652(17) Uani 1 1 d .
H22 H 0.1228 -0.1421 0.3439 0.078 Uiso 1 1 calc R
C23 C 0.3165(6) -0.1495(5) 0.2952(4) 0.0658(18) Uani 1 1 d .
H23 H 0.3378 -0.2322 0.2963 0.079 Uiso 1 1 calc R
N24 N 0.2380(3) 0.2810(3) 0.2435(2) 0.0288(9) Uani 1 1 d .
C25 C 0.1946(4) 0.2872(3) 0.1671(3) 0.0271(10) Uani 1 1 d .
C26 C 0.0663(4) 0.3285(4) 0.1462(3) 0.0304(11) Uani 1 1 d .
C27 C -0.0219(5) 0.3589(4) 0.2088(3) 0.0384(12) Uani 1 1 d .
H27 H -0.1102 0.3852 0.1978 0.046 Uiso 1 1 calc R
C28 C 0.0214(4) 0.3501(4) 0.2868(3) 0.0370(12) Uani 1 1 d .
H28 H -0.0371 0.3704 0.3301 0.044 Uiso 1 1 calc R
C29 C 0.1514(4) 0.3112(4) 0.3022(3) 0.0349(11) Uani 1 1 d .
H29 H 0.1796 0.3060 0.3564 0.042 Uiso 1 1 calc R
N30 N 0.4079(3) 0.2076(3) 0.1342(2) 0.0327(9) Uani 1 1 d .
C31 C 0.2886(4) 0.2501(4) 0.1056(3) 0.0298(11) Uani 1 1 d .
C32 C 0.2568(4) 0.2549(4) 0.0246(3) 0.0292(10) Uani 1 1 d .
C33 C 0.3524(5) 0.2187(4) -0.0310(3) 0.0394(12) Uani 1 1 d .
H33 H 0.3346 0.2214 -0.0870 0.047 Uiso 1 1 calc R
C34 C 0.4746(5) 0.1786(4) -0.0031(3) 0.0435(13) Uani 1 1 d .
H34 H 0.5422 0.1538 -0.0401 0.052 Uiso 1 1 calc R
C35 C 0.4982(4) 0.1746(4) 0.0787(3) 0.0406(13) Uani 1 1 d .
H35 H 0.5830 0.1469 0.0963 0.049 Uiso 1 1 calc R
C36 C 0.1231(4) 0.2976(4) 0.0013(3) 0.0321(11) Uani 1 1 d .
C37 C 0.0294(4) 0.3321(4) 0.0614(3) 0.0299(11) Uani 1 1 d .
N38 N 0.0964(4) 0.3027(3) -0.0769(2) 0.0366(10) Uani 1 1 d .
N39 N -0.0931(4) 0.3708(3) 0.0438(2) 0.0374(10) Uani 1 1 d .
C40 C -0.0293(5) 0.3407(4) -0.0959(3) 0.0373(12) Uani 1 1 d .
C41 C -0.0646(5) 0.3459(4) -0.1780(3) 0.0462(14) Uani 1 1 d .
H41 H -0.0024 0.3222 -0.2185 0.055 Uiso 1 1 calc R
C42 C -0.1894(6) 0.3855(5) -0.1983(4) 0.0541(16) Uani 1 1 d .
H42 H -0.2129 0.3909 -0.2534 0.065 Uiso 1 1 calc R
C43 C -0.2835(5) 0.4186(4) -0.1387(4) 0.0510(15) Uani 1 1 d .
H43 H -0.3703 0.4439 -0.1538 0.061 Uiso 1 1 calc R
C44 C -0.2512(5) 0.4145(4) -0.0595(3) 0.0466(14) Uani 1 1 d .
H44 H -0.3151 0.4381 -0.0199 0.056 Uiso 1 1 calc R
C45 C -0.1224(4) 0.3753(4) -0.0359(3) 0.0376(12) Uani 1 1 d .
C46 C 0.0700(14) -0.0193(11) 0.0296(9) 0.063(3) Uiso 0.50 1 d P
C47 C -0.0449(18) 0.0224(12) 0.0642(10) 0.060(5) Uiso 0.50 1 d P
H47 H -0.0592 0.0315 0.1203 0.073 Uiso 0.50 1 calc PR
C48 C -0.1406(16) 0.0502(13) 0.0041(11) 0.077(4) Uiso 0.50 1 d P
H48 H -0.2217 0.0841 0.0237 0.092 Uiso 0.50 1 calc PR
C49 C -0.135(2) 0.0360(16) -0.0800(11) 0.082(5) Uiso 0.50 1 d P
H49 H -0.2084 0.0547 -0.1136 0.099 Uiso 0.50 1 calc PR
C50 C -0.0272(15) -0.0029(11) -0.1055(9) 0.071(4) Uiso 0.50 1 d P
H50 H -0.0144 -0.0126 -0.1616 0.086 Uiso 0.50 1 calc PR
C51 C 0.0863(19) -0.0359(13) -0.0487(10) 0.066(5) Uiso 0.50 1 d P
H51 H 0.1678 -0.0680 -0.0691 0.079 Uiso 0.50 1 calc PR
C52 C 0.1907(18) -0.0549(17) 0.0720(12) 0.097(6) Uiso 0.50 1 d P
H52A H 0.1778 -0.0414 0.1293 0.145 Uiso 0.50 1 calc PR
H52B H 0.2640 -0.0077 0.0470 0.145 Uiso 0.50 1 calc PR
H52C H 0.2114 -0.1396 0.0681 0.145 Uiso 0.50 1 calc PR
C53 C 0.0401(6) 0.3178(6) 0.5592(4) 0.0692(18) Uani 1 1 d .
C54 C -0.0821(6) 0.3765(6) 0.5569(5) 0.075(2) Uani 1 1 d .
H54 H -0.0956 0.4473 0.5826 0.090 Uiso 1 1 calc R
C55 C -0.1855(8) 0.3342(7) 0.5179(5) 0.089(2) Uani 1 1 d .
H55 H -0.2683 0.3769 0.5164 0.107 Uiso 1 1 calc R
C56 C -0.1691(7) 0.2318(8) 0.4816(4) 0.089(2) Uani 1 1 d .
H56 H -0.2404 0.2016 0.4559 0.106 Uiso 1 1 calc R
C57 C -0.0461(8) 0.1723(7) 0.4831(4) 0.089(2) Uani 1 1 d .
H57 H -0.0328 0.1020 0.4568 0.107 Uiso 1 1 calc R
C58 C 0.0575(7) 0.2142(6) 0.5223(4) 0.0768(19) Uani 1 1 d .
H58 H 0.1404 0.1717 0.5238 0.092 Uiso 1 1 calc R
C59 C 0.1512(7) 0.3610(7) 0.6035(5) 0.094(2) Uani 1 1 d .
H59A H 0.1763 0.4396 0.5778 0.142 Uiso 1 1 calc R
H59B H 0.2274 0.3050 0.6013 0.142 Uiso 1 1 calc R
H59C H 0.1224 0.3666 0.6603 0.142 Uiso 1 1 calc R

loop_
_atom_site_aniso_label
_atom_site_aniso_U_11
_atom_site_aniso_U_22
_atom_site_aniso_U_33
_atom_site_aniso_U_23
_atom_site_aniso_U_13
_atom_site_aniso_U_12
Fe1 0.0285(4) 0.0270(4) 0.0364(4) -0.0119(3) -0.0021(3) -0.0012(2)
B2 0.056(4) 0.027(3) 0.069(5) -0.029(3) -0.015(4) 0.004(3)
N3 0.040(2) 0.040(2) 0.046(3) -0.019(2) -0.011(2) 0.0006(18)
N4 0.034(2) 0.032(2) 0.047(3) -0.008(2) -0.0102(19) 0.0007(16)
C5 0.047(3) 0.036(3) 0.051(4) -0.002(3) -0.005(3) 0.010(2)
C6 0.069(4) 0.066(4) 0.037(3) -0.003(3) -0.004(3) 0.019(3)
C7 0.053(3) 0.059(4) 0.045(4) -0.023(3) -0.011(3) 0.008(3)
N8 0.035(2) 0.033(2) 0.058(3) -0.014(2) -0.003(2) -0.0033(17)
N9 0.030(2) 0.024(2) 0.043(3) -0.0068(18) 0.0034(19) 0.0013(15)
C10 0.041(3) 0.038(3) 0.055(4) -0.001(3) 0.011(3) 0.005(2)
C11 0.031(3) 0.044(3) 0.080(5) 0.014(3) 0.001(3) -0.005(2)
C12 0.041(3) 0.026(3) 0.080(5) -0.003(3) -0.008(3) -0.006(2)
B13 0.051(4) 0.035(3) 0.065(4) -0.019(3) -0.003(3) 0.004(3)
N14 0.042(2) 0.038(2) 0.045(3) -0.011(2) 0.005(2) 0.0016(18)
N15 0.035(2) 0.034(2) 0.037(2) -0.0121(18) -0.0053(18) -0.0015(17)
C16 0.041(3) 0.047(3) 0.066(4) -0.015(3) -0.013(3) -0.006(2)
C17 0.039(3) 0.064(4) 0.091(5) -0.010(3) -0.014(3) -0.001(3)
C18 0.045(3) 0.050(4) 0.077(4) -0.003(3) 0.004(3) 0.007(3)
N19 0.049(3) 0.035(2) 0.052(3) -0.014(2) -0.002(2) -0.0094(19)
N20 0.036(2) 0.035(2) 0.041(3) -0.0148(19) -0.0005(19) -0.0042(17)
C21 0.044(3) 0.048(3) 0.069(4) -0.017(3) 0.004(3) -0.012(2)
C22 0.055(4) 0.063(4) 0.079(5) -0.012(3) 0.007(3) -0.026(3)
C23 0.080(5) 0.043(3) 0.079(5) -0.018(3) -0.003(4) -0.026(3)
N24 0.036(2) 0.024(2) 0.027(2) -0.0053(16) -0.0003(18) -0.0037(15)
C25 0.029(2) 0.018(2) 0.035(3) -0.0061(19) 0.002(2) -0.0019(17)
C26 0.029(2) 0.022(2) 0.042(3) -0.008(2) -0.001(2) -0.0004(18)
C27 0.032(3) 0.034(3) 0.050(3) -0.009(2) -0.004(2) 0.003(2)
C28 0.036(3) 0.035(3) 0.040(3) -0.012(2) 0.009(2) 0.006(2)
C29 0.038(3) 0.034(3) 0.035(3) -0.015(2) 0.003(2) 0.001(2)
N30 0.024(2) 0.033(2) 0.043(3) -0.0115(18) -0.0016(18) 0.0016(15)
C31 0.031(2) 0.026(2) 0.033(3) -0.007(2) 0.000(2) -0.0022(18)
C32 0.027(2) 0.026(2) 0.035(3) -0.010(2) -0.003(2) 0.0005(18)
C33 0.045(3) 0.039(3) 0.036(3) -0.013(2) -0.006(2) 0.000(2)
C34 0.044(3) 0.047(3) 0.040(3) -0.015(2) 0.008(2) 0.001(2)
C35 0.029(3) 0.050(3) 0.045(3) -0.021(3) -0.001(2) 0.006(2)
C36 0.035(3) 0.023(2) 0.040(3) -0.010(2) -0.006(2) -0.0048(18)
C37 0.030(2) 0.022(2) 0.038(3) -0.003(2) -0.003(2) -0.0046(18)
N38 0.047(2) 0.027(2) 0.038(3) -0.0085(18) -0.009(2) -0.0047(17)
N39 0.034(2) 0.031(2) 0.048(3) -0.0066(19) -0.008(2) -0.0019(17)
C40 0.043(3) 0.031(3) 0.039(3) -0.003(2) -0.013(3) -0.009(2)
C41 0.058(3) 0.041(3) 0.040(3) -0.002(2) -0.014(3) -0.008(2)
C42 0.064(4) 0.050(3) 0.050(4) 0.000(3) -0.027(3) -0.012(3)
C43 0.047(3) 0.040(3) 0.067(4) 0.004(3) -0.028(3) -0.006(2)
C44 0.047(3) 0.028(3) 0.065(4) 0.000(2) -0.011(3) -0.003(2)
C45 0.036(3) 0.024(2) 0.054(4) -0.002(2) -0.013(3) -0.0069(19)
C53 0.060(4) 0.061(4) 0.081(5) 0.005(4) 0.019(4) -0.002(3)
C54 0.065(4) 0.048(4) 0.108(6) 0.002(4) 0.016(4) -0.004(3)
C55 0.077(5) 0.089(6) 0.094(6) 0.004(5) 0.018(4) 0.003(4)
C56 0.080(5) 0.120(7) 0.064(5) -0.010(5) 0.007(4) 0.005(5)
C57 0.101(6) 0.093(6) 0.073(5) -0.025(4) 0.015(5) 0.008(5)
C58 0.071(5) 0.082(5) 0.075(5) -0.013(4) 0.018(4) 0.006(4)
C59 0.080(5) 0.091(6) 0.111(6) -0.011(5) 0.018(5) -0.015(4)

loop_
_atom_type_symbol
_atom_type_description
_atom_type_scat_dispersion_real
_atom_type_scat_dispersion_imag
_atom_type_scat_source
C C 0.0033 0.0016 'International Tables Vol C Tables 4.2.6.8 and 6.1.1.4'
H H 0.0000 0.0000 'International Tables Vol C Tables 4.2.6.8 and 6.1.1.4'
B B 0.0013 0.0007 'International Tables Vol C Tables 4.2.6.8 and 6.1.1.4'
Fe Fe 0.3463 0.8444 'International Tables Vol C Tables 4.2.6.8 and 6.1.1.4'
N N 0.0061 0.0033 'International Tables Vol C Tables 4.2.6.8 and 6.1.1.4'

loop_
_geom_angle_atom_site_label_1
_geom_angle_atom_site_label_2
_geom_angle_atom_site_label_3
_geom_angle
_geom_angle_site_symmetry_3
N30 Fe1 N24 80.75(14) .
N30 Fe1 N15 96.17(14) .
N24 Fe1 N15 176.21(14) .
N30 Fe1 N4 174.04(14) .
N24 Fe1 N4 93.31(15) .
N15 Fe1 N4 89.79(14) .
N30 Fe1 N20 90.95(15) .
N24 Fe1 N20 87.23(14) .
N15 Fe1 N20 90.62(15) .
N4 Fe1 N20 89.36(15) .
N30 Fe1 N9 88.48(15) .
N24 Fe1 N9 94.04(13) .
N15 Fe1 N9 88.07(14) .
N4 Fe1 N9 91.35(15) .
N20 Fe1 N9 178.51(16) .
N8 B2 N3 110.5(4) .
N8 B2 H2A 109.5 .
N3 B2 H2A 109.5 .
N8 B2 H2B 109.5 .
N3 B2 H2B 109.5 .
H2A B2 H2B 108.1 .
C7 N3 N4 108.4(4) .
C7 N3 B2 128.5(4) .
N4 N3 B2 122.7(4) .
C5 N4 N3 105.6(4) .
C5 N4 Fe1 128.9(3) .
N3 N4 Fe1 124.3(3) .
N4 C5 C6 111.9(5) .
N4 C5 H5 124.1 .
C6 C5 H5 124.1 .
C7 C6 C5 103.5(5) .
C7 C6 H6 128.3 .
C5 C6 H6 128.3 .
N3 C7 C6 110.5(4) .
N3 C7 H7 124.7 .
C6 C7 H7 124.7 .
C12 N8 N9 109.4(4) .
C12 N8 B2 127.8(4) .
N9 N8 B2 122.7(4) .
C10 N9 N8 105.0(4) .
C10 N9 Fe1 128.8(3) .
N8 N9 Fe1 125.6(3) .
N9 C10 C11 112.1(5) .
N9 C10 H10 123.9 .
C11 C10 H10 123.9 .
C10 C11 C12 103.6(5) .
C10 C11 H11 128.2 .
C12 C11 H11 128.2 .
N8 C12 C11 110.0(5) .
N8 C12 H12 125.0 .
C11 C12 H12 125.0 .
N14 B13 N19 109.7(4) .
N14 B13 H13A 109.7 .
N19 B13 H13A 109.7 .
N14 B13 H13B 109.7 .
N19 B13 H13B 109.7 .
H13A B13 H13B 108.2 .
C18 N14 N15 109.4(4) .
C18 N14 B13 127.7(4) .
N15 N14 B13 122.8(4) .
C16 N15 N14 106.0(4) .
C16 N15 Fe1 127.5(3) .
N14 N15 Fe1 125.8(3) .
N15 C16 C17 110.2(4) .
N15 C16 H16 124.9 .
C17 C16 H16 124.9 .
C18 C17 C16 105.3(5) .
C18 C17 H17 127.4 .
C16 C17 H17 127.4 .
N14 C18 C17 109.1(5) .
N14 C18 H18 125.5 .
C17 C18 H18 125.5 .
C23 N19 N20 109.1(4) .
C23 N19 B13 127.0(5) .
N20 N19 B13 123.1(4) .
C21 N20 N19 105.5(4) .
C21 N20 Fe1 129.3(3) .
N19 N20 Fe1 124.5(3) .
N20 C21 C22 111.6(5) .
N20 C21 H21 124.2 .
C22 C21 H21 124.2 .
C23 C22 C21 104.3(5) .
C23 C22 H22 127.8 .
C21 C22 H22 127.8 .
N19 C23 C22 109.4(5) .
N19 C23 H23 125.3 .
C22 C23 H23 125.3 .
C29 N24 C25 117.5(4) .
C29 N24 Fe1 128.2(3) .
C25 N24 Fe1 113.7(3) .
N24 C25 C26 123.4(4) .
N24 C25 C31 116.3(4) .
C26 C25 C31 120.3(4) .
C27 C26 C25 117.7(4) .
C27 C26 C37 123.2(4) .
C25 C26 C37 119.0(4) .
C28 C27 C26 118.8(4) .
C28 C27 H27 120.6 .
C26 C27 H27 120.6 .
C27 C28 C29 120.0(4) .
C27 C28 H28 120.0 .
C29 C28 H28 120.0 .
N24 C29 C28 122.5(4) .
N24 C29 H29 118.7 .
C28 C29 H29 118.7 .
C35 N30 C31 116.2(4) .
C35 N30 Fe1 129.5(3) .
C31 N30 Fe1 114.3(3) .
N30 C31 C32 123.6(4) .
N30 C31 C25 114.6(4) .
C32 C31 C25 121.7(4) .
C33 C32 C31 118.5(4) .
C33 C32 C36 122.6(4) .
C31 C32 C36 119.0(4) .
C34 C33 C32 118.3(4) .
C34 C33 H33 120.8 .
C32 C33 H33 120.8 .
C35 C34 C33 119.9(5) .
C35 C34 H34 120.1 .
C33 C34 H34 120.1 .
N30 C35 C34 123.4(4) .
N30 C35 H35 118.3 .
C34 C35 H35 118.3 .
N38 C36 C37 122.7(4) .
N38 C36 C32 117.5(4) .
C37 C36 C32 119.8(4) .
N39 C37 C36 122.2(4) .
N39 C37 C26 117.6(4) .
C36 C37 C26 120.2(4) .
C36 N38 C40 115.8(4) .
C37 N39 C45 115.7(4) .
N38 C40 C45 121.4(4) .
N38 C40 C41 118.4(5) .
C45 C40 C41 120.2(4) .
C42 C41 C40 119.1(5) .
C42 C41 H41 120.4 .
C40 C41 H41 120.4 .
C41 C42 C43 121.1(5) .
C41 C42 H42 119.5 .
C43 C42 H42 119.5 .
C44 C43 C42 120.6(5) .
C44 C43 H43 119.7 .
C42 C43 H43 119.7 .
C43 C44 C45 120.2(5) .
C43 C44 H44 119.9 .
C45 C44 H44 119.9 .
N39 C45 C40 122.1(4) .
N39 C45 C44 119.1(5) .
C40 C45 C44 118.8(4) .
C51 C46 C47 123.9(14) .
C51 C46 C52 110.3(17) .
C47 C46 C52 125.8(17) .
C51 C46 C46 64.7(12) 2
C47 C46 C46 59.3(10) 2
C52 C46 C46 174.9(19) 2
C46 C47 C48 110.1(14) .
C46 C47 H47 124.9 .
C48 C47 H47 124.9 .
C49 C48 C47 131.0(17) .
C49 C48 H48 114.5 .
C47 C48 H48 114.5 .
C50 C49 C48 113.9(18) .
C50 C49 H49 123.1 .
C48 C49 H49 123.1 .
C49 C50 C51 121.4(16) .
C49 C50 H50 119.3 .
C51 C50 H50 119.3 .
C46 C51 C50 119.5(16) .
C46 C51 H51 120.2 .
C50 C51 H51 120.2 .
C46 C52 H52A 109.5 .
C46 C52 H52B 109.5 .
H52A C52 H52B 109.5 .
C46 C52 H52C 109.5 .
H52A C52 H52C 109.5 .
H52B C52 H52C 109.5 .
C54 C53 C58 118.6(6) .
C54 C53 C59 121.6(7) .
C58 C53 C59 119.8(6) .
C53 C54 C55 121.3(7) .
C53 C54 H54 119.3 .
C55 C54 H54 119.3 .
C56 C55 C54 120.4(7) .
C56 C55 H55 119.8 .
C54 C55 H55 119.8 .
C55 C56 C57 118.7(7) .
C55 C56 H56 120.6 .
C57 C56 H56 120.6 .
C58 C57 C56 121.0(7) .
C58 C57 H57 119.5 .
C56 C57 H57 119.5 .
C53 C58 C57 120.0(6) .
C53 C58 H58 120.0 .
C57 C58 H58 120.0 .
C53 C59 H59A 109.5 .
C53 C59 H59B 109.5 .
H59A C59 H59B 109.5 .
C53 C59 H59C 109.5 .
H59A C59 H59C 109.5 .
H59B C59 H59C 109.5 .

loop_
_geom_bond_atom_site_label_1
_geom_bond_atom_site_label_2
_geom_bond_distance
_geom_bond_site_symmetry_2
Fe1 N30 2.016(4) .
Fe1 N24 2.020(3) .
Fe1 N15 2.022(3) .
Fe1 N4 2.026(4) .
Fe1 N20 2.030(4) .
Fe1 N9 2.038(4) .
B2 N8 1.532(8) .
B2 N3 1.547(7) .
B2 H2A 0.9900 .
B2 H2B 0.9900 .
N3 C7 1.341(6) .
N3 N4 1.377(5) .
N4 C5 1.333(6) .
C5 C6 1.387(7) .
C5 H5 0.9500 .
C6 C7 1.363(8) .
C6 H6 0.9500 .
C7 H7 0.9500 .
N8 C12 1.327(6) .
N8 N9 1.358(5) .
N9 C10 1.342(6) .
C10 C11 1.363(7) .
C10 H10 0.9500 .
C11 C12 1.368(8) .
C11 H11 0.9500 .
C12 H12 0.9500 .
B13 N14 1.524(7) .
B13 N19 1.532(7) .
B13 H13A 0.9900 .
B13 H13B 0.9900 .
N14 C18 1.345(6) .
N14 N15 1.369(5) .
N15 C16 1.343(5) .
C16 C17 1.392(7) .
C16 H16 0.9500 .
C17 C18 1.358(8) .
C17 H17 0.9500 .
C18 H18 0.9500 .
N19 C23 1.346(7) .
N19 N20 1.371(5) .
N20 C21 1.335(7) .
C21 C22 1.384(8) .
C21 H21 0.9500 .
C22 C23 1.363(8) .
C22 H22 0.9500 .
C23 H23 0.9500 .
N24 C29 1.341(6) .
N24 C25 1.354(5) .
C25 C26 1.409(5) .
C25 C31 1.444(6) .
C26 C27 1.399(7) .
C26 C37 1.467(6) .
C27 C28 1.377(6) .
C27 H27 0.9500 .
C28 C29 1.397(6) .
C28 H28 0.9500 .
C29 H29 0.9500 .
N30 C35 1.338(6) .
N30 C31 1.368(5) .
C31 C32 1.391(6) .
C32 C33 1.386(6) .
C32 C36 1.473(6) .
C33 C34 1.384(6) .
C33 H33 0.9500 .
C34 C35 1.384(6) .
C34 H34 0.9500 .
C35 H35 0.9500 .
C36 N38 1.332(6) .
C36 C37 1.417(7) .
C37 N39 1.333(5) .
N38 C40 1.366(6) .
N39 C45 1.363(6) .
C40 C45 1.411(7) .
C40 C41 1.419(6) .
C41 C42 1.368(7) .
C41 H41 0.9500 .
C42 C43 1.408(8) .
C42 H42 0.9500 .
C43 C44 1.364(7) .
C43 H43 0.9500 .
C44 C45 1.419(6) .
C44 H44 0.9500 .
C46 C51 1.33(2) .
C46 C47 1.362(18) .
C46 C52 1.46(2) .
C46 C46 1.78(3) 2
C47 C48 1.43(2) .
C47 H47 0.9500 .
C48 C49 1.42(2) .
C48 H48 0.9500 .
C49 C50 1.24(2) .
C49 H49 0.9500 .
C50 C51 1.53(2) .
C50 H50 0.9500 .
C51 H51 0.9500 .
C52 H52A 0.9800 .
C52 H52B 0.9800 .
C52 H52C 0.9800 .
C53 C54 1.380(8) .
C53 C58 1.382(9) .
C53 C59 1.500(9) .
C54 C55 1.385(9) .
C54 H54 0.9500 .
C55 C56 1.364(10) .
C55 H55 0.9500 .
C56 C57 1.391(9) .
C56 H56 0.9500 .
C57 C58 1.387(9) .
C57 H57 0.9500 .
C58 H58 0.9500 .
C59 H59A 0.9800 .
C59 H59B 0.9800 .
C59 H59C 0.9800 .
